data_7229404
loop_
_publ_author_name
'Shi, Chao'
'Nie, Rong'
'Yao, Xu'
'Fan, Siqi'
'An, Guanghui'
'Dong, Yanping'
'Li, Guangming'

_publ_section_title
;
 Asymmetry-unit-dominated double slow-relaxation modes of
 2,6-dimethyl-3,5-heptanedione dysprosium SMMs
;
_journal_issue 78
_journal_name_full 'RSC Adv.'
_journal_page_first 49701
_journal_paper_doi 10.1039/C7RA09711E
_journal_volume 7
_journal_year 2017
_chemical_formula_moiety 'C37 H53 Lu N2 O6'
_chemical_formula_sum 'C37 H53 Lu N2 O6'
_chemical_formula_weight 796.27
_space_group_crystal_system triclinic
_space_group_IT_number 2
_space_group_name_Hall '-P 1'
_space_group_name_H-M_alt 'P -1'
_symmetry_space_group_name_Hall '-P 1'
_symmetry_space_group_name_H-M 'P -1'
_atom_sites_solution_hydrogens geom
_audit_creation_date 2017-07-19
_audit_creation_method
;
Olex2 1.2
(compiled 2017.03.28 svn.r3405 for OlexSys, GUI svn.r5337)
;
_audit_update_record
;
2017-07-19 deposited with the CCDC.
2017-10-12 downloaded from the CCDC.
;
_cell_angle_alpha 90.622(5)
_cell_angle_beta 94.243(5)
_cell_angle_gamma 90.447(5)
_cell_formula_units_Z 4
_cell_length_a 12.910(5)
_cell_length_b 16.376(5)
_cell_length_c 17.851(5)
_cell_measurement_reflns_used 14322
_cell_measurement_temperature 293(2)
_cell_measurement_theta_max 29.7728
_cell_measurement_theta_min 3.2193
_cell_volume 3763(2)
_computing_molecular_graphics 'Olex2 (Dolomanov et al., 2009)'
_computing_publication_material 'Olex2 (Dolomanov et al., 2009)'
_computing_structure_refinement 'ShelXL (Sheldrick, 2015)'
_diffrn_ambient_temperature 293(2)
_diffrn_measured_fraction_theta_full 0.998
_diffrn_measured_fraction_theta_max 0.998
_diffrn_measurement_device_type MoK\a
_diffrn_measurement_method 'phi and omega scans'
_diffrn_radiation_monochromator graphite
_diffrn_radiation_type MoK\a
_diffrn_radiation_wavelength 0.71069
_diffrn_reflns_av_R_equivalents 0.0345
_diffrn_reflns_av_unetI/netI 0.0488
_diffrn_reflns_Laue_measured_fraction_full 0.998
_diffrn_reflns_Laue_measured_fraction_max 0.998
_diffrn_reflns_limit_h_max 15
_diffrn_reflns_limit_h_min -15
_diffrn_reflns_limit_k_max 19
_diffrn_reflns_limit_k_min -19
_diffrn_reflns_limit_l_max 21
_diffrn_reflns_limit_l_min -21
_diffrn_reflns_number 29384
_diffrn_reflns_point_group_measured_fraction_full 0.998
_diffrn_reflns_point_group_measured_fraction_max 0.998
_diffrn_reflns_theta_full 24.999
_diffrn_reflns_theta_max 24.999
_diffrn_reflns_theta_min 3.226
_exptl_absorpt_coefficient_mu 2.667
_exptl_absorpt_correction_T_max 0.619
_exptl_absorpt_correction_T_min 0.533
_exptl_absorpt_correction_type multi-scan
_exptl_crystal_colour colourless
_exptl_crystal_colour_primary colourless
_exptl_crystal_density_diffrn 1.405
_exptl_crystal_description block
_exptl_crystal_F_000 1630
_exptl_crystal_size_max 0.24
_exptl_crystal_size_mid 0.2
_exptl_crystal_size_min 0.18
_refine_diff_density_max 1.481
_refine_diff_density_min -1.355
_refine_diff_density_rms 0.101
_refine_ls_extinction_method none
_refine_ls_goodness_of_fit_ref 1.070
_refine_ls_hydrogen_treatment constr
_refine_ls_matrix_type full
_refine_ls_number_parameters 853
_refine_ls_number_reflns 13241
_refine_ls_number_restraints 304
_refine_ls_restrained_S_all 1.075
_refine_ls_R_factor_all 0.0398
_refine_ls_R_factor_gt 0.0297
_refine_ls_shift/su_max 0.002
_refine_ls_shift/su_mean 0.000
_refine_ls_structure_factor_coef Fsqd
_refine_ls_weighting_details 'w=1/[\s^2^(Fo^2^)+(0.0170P)^2^+4.0882P] where P=(Fo^2^+2Fc^2^)/3'
_refine_ls_weighting_scheme calc
_refine_ls_wR_factor_gt 0.0616
_refine_ls_wR_factor_ref 0.0672
_reflns_Friedel_coverage 0.000
_reflns_number_gt 11162
_reflns_number_total 13241
_reflns_threshold_expression 'I > 2\s(I)'
_cod_data_source_file c7ra09711e2.cif
_cod_data_source_block 123_CCDC3
_cod_depositor_comments
;

2018-02-15
Z value and formula fixed to values more according to usual
chemical conventions.                 miguel
;
_cod_original_formula_sum 'C74 H105 Lu2 N4 O12'
_cod_original_formula_weight 1592.55
_cod_original_formula_moiety 'C37 H52 Lu N2 O6, C37 H53 Lu N2 O6'
_cod_original_formula_units_Z 2
_cod_database_code 7229404
_shelx_shelxl_version_number 2016/6
_shelx_space_group_comment
;
The symmetry employed for this shelxl refinement is uniquely defined
by the following loop, which should always be used as a source of
symmetry information in preference to the above space-group names.
They are only intended as comments.
;
_olex2_refinement_description
;
1. Fixed Uiso
 At 1.2 times of:
  All C(H) groups
 At 1.5 times of:
  All C(H,H,H) groups
2. Rigid bond restraints
 C23, C29, C47, C50, C68, C74, C86, C90, C14
 with sigma for 1-2 distances of 0.01 and sigma for 1-3 distances of 0.01
 C25, C38, C40, C64, C79, C81, C6, C8, C12
 with sigma for 1-2 distances of 0.01 and sigma for 1-3 distances of 0.01
 C14, C90
 with sigma for 1-2 distances of 0.001 and sigma for 1-3 distances of 0.001
3. Uiso/Uaniso restraints and constraints
C23 \\sim C29 \\sim C47 \\sim C50 \\sim C68 \\sim C74 \\sim C86 \\sim C90 \\sim
C14: within 3.8A with sigma of 0.04 and sigma for terminal atoms of 0.08
C25 \\sim C38 \\sim C40 \\sim C64 \\sim C79 \\sim C81 \\sim C6 \\sim C8 \\sim
C12: within 3.8A with sigma of 0.04 and sigma for terminal atoms of 0.08
Uanis(C11) \\sim Ueq, Uanis(C40) \\sim Ueq: with sigma of 0.01 and sigma for
terminal atoms of 0.02
Uanis(C14) \\sim Ueq: with sigma of 0.001 and sigma for terminal atoms of 0.002
4.a Ternary CH refined with riding coordinates:
 C37(H37), C38(H38), C41(H41), C42(H42), C46(H46), C47(H47), C49(H49),
 C69(H69), C90(H90), C92(H92), C95(H95)
4.b Aromatic/amide H refined with riding coordinates:
 C34(H34), C45(H45), C48(H48), C51(H51), C52(H52), C57(H57), C61(H61),
 C62(H62), C63(H63), C66(H66), C67(H67), C70(H70), C73(H73), C74(H74), C75(H75),
  C76(H76), C79(H79), C80(H80), C88(H88), C91(H91), C93(H93), C10(H10)
4.c Idealised Me refined as rotating group:
 C21(H21A,H21B,H21C), C22(H22A,H22B,H22C), C23(H23A,H23B,H23C), C24(H24A,H24B,
 H24C), C25(H25A,H25B,H25C), C26(H26A,H26B,H26C), C28(H28A,H28B,H28C), C29(H29A,
 H29B,H29C), C50(H50A,H50B,H50C), C55(H55A,H55B,H55C), C85(H85A,H85B,H85C),
 C89(H89A,H89B,H89C), C99(H99A,H99B,H99C), C1(H1A,H1B,H1C), C2(H2A,H2B,H2C),
 C4(H4A,H4B,H4C), C11(H11A,H11B,H11C), C5(H5A,H5B,H5C), C6(H6A,H6B,H6C), C8(H8A,
 H8B,H8C), C9(H9A,H9B,H9C), C12(H12A,H12B,H12C), C13(H13A,H13B,H13C), C14(H14A,
 H14B,H14C)
;
_olex2_submission_special_instructions 'No special instructions were received'

loop_
_space_group_symop_operation_xyz
'x, y, z'
'-x, -y, -z'

loop_
_atom_site_label
_atom_site_type_symbol
_atom_site_fract_x
_atom_site_fract_y
_atom_site_fract_z
_atom_site_U_iso_or_equiv
_atom_site_adp_type
_atom_site_occupancy
_atom_site_site_symmetry_order
_atom_site_calc_flag
_atom_site_refinement_flags_posn
_atom_site_refinement_flags_adp
Lu1 Lu -0.14607(2) 0.15707(2) 0.16332(2) 0.01576(5) Uani 1 1 d . .
Lu2 Lu -0.37922(2) 0.65175(2) 0.33650(2) 0.01604(5) Uani 1 1 d . .
C3 C -0.2946(3) 0.0351(2) 0.0412(2) 0.0205(9) Uani 1 1 d . .
O4 O -0.2360(2) 0.64958(17) 0.27147(14) 0.0217(6) Uani 1 1 d . .
O5 O -0.1840(2) 0.15718(16) 0.28520(15) 0.0220(6) Uani 1 1 d . .
O6 O -0.3229(2) 0.17351(17) 0.16267(15) 0.0244(7) Uani 1 1 d . .
C7 C -0.1330(3) 0.3335(2) 0.0808(2) 0.0208(9) Uani 1 1 d . .
O8 O -0.5476(2) 0.61419(17) 0.32558(15) 0.0237(7) Uani 1 1 d . .
O9 O -0.0233(2) 0.15143(16) 0.07867(14) 0.0211(6) Uani 1 1 d . .
O10 O -0.1843(2) 0.27005(16) 0.09422(15) 0.0201(6) Uani 1 1 d . .
O11 O -0.4259(2) 0.64202(18) 0.45554(15) 0.0250(7) Uani 1 1 d . .
O12 O -0.0214(2) 0.07439(16) 0.21685(14) 0.0214(6) Uani 1 1 d . .
O13 O -0.4352(2) 0.67664(16) 0.21353(14) 0.0214(6) Uani 1 1 d . .
O14 O -0.4502(2) 0.77666(17) 0.34021(15) 0.0255(7) Uani 1 1 d . .
N15 N -0.2260(2) 0.0165(2) 0.16830(18) 0.0202(7) Uani 1 1 d . .
O16 O -0.2587(2) 0.73209(16) 0.40319(15) 0.0214(6) Uani 1 1 d . .
N17 N -0.2278(2) 0.0986(2) 0.04170(18) 0.0211(8) Uani 1 1 d . .
N18 N -0.2646(2) 0.5456(2) 0.39974(18) 0.0205(8) Uani 1 1 d . .
O19 O -0.0398(2) 0.25624(17) 0.21426(15) 0.0251(7) Uani 1 1 d . .
N20 N -0.3835(2) 0.5106(2) 0.27725(18) 0.0211(8) Uani 1 1 d . .
C21 C -0.1925(4) 0.4737(3) 0.0360(3) 0.0479(14) Uani 1 1 d . .
H21A H -0.231530 0.476657 0.079681 0.072 Uiso 1 1 calc GR .
H21B H -0.229808 0.500748 -0.004974 0.072 Uiso 1 1 calc GR .
H21C H -0.126180 0.499901 0.046658 0.072 Uiso 1 1 calc GR .
C22 C -0.0559(3) 0.5649(3) 0.2288(3) 0.0325(11) Uani 1 1 d . .
H22A H -0.060758 0.571886 0.281927 0.049 Uiso 1 1 calc GR .
H22B H 0.015832 0.560483 0.218520 0.049 Uiso 1 1 calc GR .
H22C H -0.092519 0.516061 0.211956 0.049 Uiso 1 1 calc GR .
C23 C -0.4477(5) 0.5862(4) 0.6066(3) 0.069(2) Uani 1 1 d . U
H23A H -0.377057 0.587770 0.593201 0.104 Uiso 1 1 calc GR .
H23B H -0.479239 0.535119 0.590365 0.104 Uiso 1 1 calc GR .
H23C H -0.449064 0.591719 0.660090 0.104 Uiso 1 1 calc GR .
C24 C -0.5598(4) 0.7311(3) 0.0940(3) 0.0418(13) Uani 1 1 d . .
H24A H -0.600547 0.703860 0.129154 0.063 Uiso 1 1 calc GR .
H24B H -0.600961 0.738325 0.047545 0.063 Uiso 1 1 calc GR .
H24C H -0.537488 0.783466 0.114118 0.063 Uiso 1 1 calc GR .
C25 C -0.2032(4) 0.2132(3) 0.4404(3) 0.0473(14) Uani 1 1 d . U
H25A H -0.136934 0.224017 0.421288 0.071 Uiso 1 1 calc GR .
H25B H -0.194258 0.206094 0.493834 0.071 Uiso 1 1 calc GR .
H25C H -0.248606 0.258351 0.429433 0.071 Uiso 1 1 calc GR .
C26 C -0.1298(4) 0.7683(3) 0.5408(3) 0.0383(12) Uani 1 1 d . .
H26A H -0.111686 0.717577 0.517933 0.057 Uiso 1 1 calc GR .
H26B H -0.186358 0.759338 0.571876 0.057 Uiso 1 1 calc GR .
H26C H -0.070928 0.789553 0.571055 0.057 Uiso 1 1 calc GR .
C27 C 0.0699(3) 0.0557(2) 0.2019(2) 0.0197(9) Uani 1 1 d . .
C28 C -0.0767(4) 0.8416(3) 0.4270(3) 0.0462(13) Uani 1 1 d . .
H28A H -0.015155 0.861586 0.454978 0.069 Uiso 1 1 calc GR .
H28B H -0.098745 0.880576 0.389407 0.069 Uiso 1 1 calc GR .
H28C H -0.062192 0.790568 0.403219 0.069 Uiso 1 1 calc GR .
C29 C -0.7344(4) 0.5566(4) 0.2625(3) 0.0499(14) Uani 1 1 d . U
H29A H -0.691311 0.580296 0.226687 0.075 Uiso 1 1 calc GR .
H29B H -0.804622 0.552545 0.240878 0.075 Uiso 1 1 calc GR .
H29C H -0.709479 0.503183 0.275473 0.075 Uiso 1 1 calc GR .
C30 C -0.2930(3) -0.0115(2) 0.1129(2) 0.0215(9) Uani 1 1 d . .
C31 C 0.0676(3) 0.1225(2) 0.0785(2) 0.0215(9) Uani 1 1 d . .
C34 C 0.1157(3) 0.0777(2) 0.1367(2) 0.0215(9) Uani 1 1 d . .
H34 H 0.183664 0.061262 0.131866 0.026 Uiso 1 1 calc R .
C35 C -0.3955(3) 0.6683(2) 0.1510(2) 0.0194(9) Uani 1 1 d . .
C37 C -0.1767(3) 0.3850(3) 0.0150(2) 0.0271(10) Uani 1 1 d . .
H37 H -0.245374 0.362341 -0.000946 0.033 Uiso 1 1 calc R .
C38 C -0.2496(4) 0.1370(3) 0.4042(2) 0.0318(11) Uani 1 1 d . U
H38 H -0.317534 0.127516 0.423774 0.038 Uiso 1 1 calc R .
C39 C -0.2175(3) 0.6449(2) 0.2029(2) 0.0187(9) Uani 1 1 d . .
C40 C -0.5012(4) 0.1490(5) 0.1727(4) 0.083(2) Uani 1 1 d . U
C41 C 0.1246(3) 0.1367(3) 0.0079(2) 0.0238(10) Uani 1 1 d . .
H41 H 0.192044 0.109566 0.014036 0.029 Uiso 1 1 calc R .
C42 C -0.1036(3) 0.6381(2) 0.1878(2) 0.0225(9) Uani 1 1 d . .
H42 H -0.098370 0.630261 0.133758 0.027 Uiso 1 1 calc R .
C43 C -0.2418(3) 0.4761(2) 0.3638(2) 0.0216(9) Uani 1 1 d . .
C45 C -0.2161(3) 0.5604(3) 0.4672(2) 0.0239(9) Uani 1 1 d . .
H45 H -0.232085 0.608014 0.492665 0.029 Uiso 1 1 calc R .
C46 C 0.0988(3) 0.3519(3) 0.2271(2) 0.0279(10) Uani 1 1 d . .
H46 H 0.122705 0.399543 0.200259 0.033 Uiso 1 1 calc R .
C47 C -0.5058(4) 0.6540(3) 0.5698(3) 0.0390(12) Uani 1 1 d . U
H47 H -0.576453 0.653955 0.586419 0.047 Uiso 1 1 calc R .
C48 C -0.3387(4) -0.1257(3) 0.1858(3) 0.0309(11) Uani 1 1 d . .
H48 H -0.377394 -0.173021 0.191893 0.037 Uiso 1 1 calc R .
C49 C 0.1306(3) 0.0027(3) 0.2592(2) 0.0267(10) Uani 1 1 d . .
H49 H 0.201512 -0.002436 0.243771 0.032 Uiso 1 1 calc R .
C50 C -0.4536(6) 0.7344(4) 0.5925(3) 0.081(2) Uani 1 1 d . U
H50A H -0.447810 0.739536 0.646300 0.121 Uiso 1 1 calc GR .
H50B H -0.494199 0.778579 0.571477 0.121 Uiso 1 1 calc GR .
H50C H -0.385503 0.736259 0.574225 0.121 Uiso 1 1 calc GR .
C51 C -0.2921(3) 0.6502(2) 0.1431(2) 0.0199(9) Uani 1 1 d . .
H51 H -0.271606 0.640932 0.094918 0.024 Uiso 1 1 calc R .
C52 C -0.2190(3) 0.1374(3) -0.0234(2) 0.0239(10) Uani 1 1 d . .
H52 H -0.172063 0.180781 -0.023938 0.029 Uiso 1 1 calc R .
C53 C -0.3055(3) 0.4579(2) 0.2927(2) 0.0219(9) Uani 1 1 d . .
C55 C -0.0479(3) 0.7172(3) 0.2126(3) 0.0312(11) Uani 1 1 d . .
H55A H -0.047791 0.723262 0.266168 0.047 Uiso 1 1 calc GR .
H55B H -0.083242 0.762528 0.188864 0.047 Uiso 1 1 calc GR .
H55C H 0.022308 0.715744 0.198411 0.047 Uiso 1 1 calc GR .
C57 C -0.3596(4) 0.3733(3) 0.1870(3) 0.0326(11) Uani 1 1 d . .
H57 H -0.350738 0.328355 0.155913 0.039 Uiso 1 1 calc R .
C60 C -0.0002(3) 0.3187(2) 0.1859(2) 0.0210(9) Uani 1 1 d . .
C61 C -0.2140(3) -0.0271(2) 0.2312(2) 0.0234(9) Uani 1 1 d . .
H61 H -0.166646 -0.008516 0.269515 0.028 Uiso 1 1 calc R .
C62 C -0.3460(3) 0.8535(3) 0.4287(2) 0.0263(10) Uani 1 1 d . .
H62 H -0.343184 0.900843 0.458077 0.032 Uiso 1 1 calc R .
C63 C -0.0417(3) 0.3582(2) 0.1218(2) 0.0237(9) Uani 1 1 d . .
H63 H -0.006367 0.403564 0.105399 0.028 Uiso 1 1 calc R .
C64 C -0.2658(3) 0.1471(3) 0.3191(2) 0.0269(10) Uani 1 1 d . U
C66 C -0.3570(3) 0.0125(3) -0.0226(2) 0.0265(10) Uani 1 1 d . .
H66 H -0.404805 -0.030153 -0.020881 0.032 Uiso 1 1 calc R .
C67 C -0.3469(3) 0.0543(3) -0.0885(2) 0.0299(11) Uani 1 1 d . .
H67 H -0.387983 0.040321 -0.131842 0.036 Uiso 1 1 calc R .
C68 C -0.6208(3) 0.6195(3) 0.3687(3) 0.0307(10) Uani 1 1 d . U
C69 C -0.1623(3) 0.8293(3) 0.4799(2) 0.0281(10) Uani 1 1 d . .
H69 H -0.175734 0.881810 0.504021 0.034 Uiso 1 1 calc R .
C70 C -0.4516(3) 0.4929(3) 0.2191(2) 0.0264(10) Uani 1 1 d . .
H70 H -0.507080 0.527874 0.208766 0.032 Uiso 1 1 calc R .
C73 C -0.1188(3) 0.4387(3) 0.4629(3) 0.0342(11) Uani 1 1 d . .
H73 H -0.069062 0.403241 0.483911 0.041 Uiso 1 1 calc R .
C74 C -0.6082(3) 0.6339(3) 0.4455(3) 0.0381(12) Uani 1 1 d . U
H74 H -0.667495 0.638369 0.471831 0.046 Uiso 1 1 calc R .
C75 C -0.2681(3) -0.0979(3) 0.2420(2) 0.0286(10) Uani 1 1 d . .
H75 H -0.257196 -0.126641 0.286537 0.034 Uiso 1 1 calc R .
C76 C -0.3509(3) -0.0821(3) 0.1204(2) 0.0288(10) Uani 1 1 d . .
H76 H -0.397699 -0.099837 0.081393 0.035 Uiso 1 1 calc R .
C77 C -0.2612(3) 0.8013(2) 0.4350(2) 0.0221(9) Uani 1 1 d . .
C78 C -0.4345(3) 0.8390(3) 0.3811(2) 0.0281(10) Uani 1 1 d . .
C79 C -0.3656(4) 0.1440(3) 0.2842(3) 0.0433(13) Uani 1 1 d . U
H79 H -0.420020 0.131788 0.313601 0.052 Uiso 1 1 calc R .
C80 C -0.2753(3) 0.1169(3) -0.0893(2) 0.0282(10) Uani 1 1 d . .
H80 H -0.265213 0.144672 -0.133369 0.034 Uiso 1 1 calc R .
C81 C -0.3897(3) 0.1579(3) 0.2081(3) 0.0404(13) Uani 1 1 d . U
C85 C -0.1112(4) 0.3770(3) -0.0513(3) 0.0515(16) Uani 1 1 d . .
H85A H -0.043510 0.400052 -0.038480 0.077 Uiso 1 1 calc GR .
H85B H -0.143708 0.405558 -0.093368 0.077 Uiso 1 1 calc GR .
H85C H -0.104689 0.320344 -0.064340 0.077 Uiso 1 1 calc GR .
C86 C -0.5119(3) 0.6421(3) 0.4854(2) 0.0293(10) Uani 1 1 d . U
C88 C -0.1682(3) 0.4220(3) 0.3935(3) 0.0291(10) Uani 1 1 d . .
H88 H -0.152462 0.375064 0.366888 0.035 Uiso 1 1 calc R .
C89 C 0.0786(4) 0.3776(3) 0.3065(2) 0.0334(11) Uani 1 1 d . .
H89A H 0.029471 0.421400 0.304854 0.050 Uiso 1 1 calc GR .
H89B H 0.142469 0.395734 0.332624 0.050 Uiso 1 1 calc GR .
H89C H 0.051082 0.332095 0.332258 0.050 Uiso 1 1 calc GR .
C90 C -0.7309(4) 0.6091(4) 0.3311(3) 0.0553(13) Uani 1 1 d . U
H90 H -0.776167 0.585464 0.367036 0.066 Uiso 1 1 calc R .
C91 C -0.1437(3) 0.5087(3) 0.5011(2) 0.0295(10) Uani 1 1 d . .
H91 H -0.112293 0.520714 0.548517 0.035 Uiso 1 1 calc R .
C92 C -0.5192(4) 0.9040(3) 0.3753(3) 0.0486(14) Uani 1 1 d . .
H92 H -0.483683 0.956471 0.385835 0.058 Uiso 1 1 calc R .
C93 C -0.2899(3) 0.3903(3) 0.2476(3) 0.0293(11) Uani 1 1 d . .
H93 H -0.232984 0.356764 0.258162 0.035 Uiso 1 1 calc R .
C95 C -0.4670(3) 0.6808(3) 0.0802(2) 0.0289(10) Uani 1 1 d . .
H95 H -0.427254 0.709629 0.043797 0.035 Uiso 1 1 calc R .
C99 C -0.5013(5) 0.5992(3) 0.0456(3) 0.0654(19) Uani 1 1 d . .
H99A H -0.538379 0.568875 0.080935 0.098 Uiso 1 1 calc GR .
H99B H -0.441470 0.569080 0.032949 0.098 Uiso 1 1 calc GR .
H99C H -0.545891 0.608060 0.001001 0.098 Uiso 1 1 calc GR .
C10 C -0.4427(4) 0.4247(3) 0.1738(2) 0.0316(11) Uani 1 1 d . .
H10 H -0.492599 0.413618 0.134630 0.038 Uiso 1 1 calc R .
C1 C 0.1831(4) 0.2872(3) 0.2294(3) 0.0467(14) Uani 1 1 d . .
H1A H 0.159676 0.239774 0.254618 0.070 Uiso 1 1 calc GR .
H1B H 0.244935 0.308581 0.256066 0.070 Uiso 1 1 calc GR .
H1C H 0.197767 0.272624 0.179113 0.070 Uiso 1 1 calc GR .
C2 C 0.1438(4) 0.2277(3) -0.0018(3) 0.0422(13) Uani 1 1 d . .
H2A H 0.078881 0.255991 -0.003500 0.063 Uiso 1 1 calc GR .
H2B H 0.176321 0.236401 -0.047764 0.063 Uiso 1 1 calc GR .
H2C H 0.188475 0.248093 0.039733 0.063 Uiso 1 1 calc GR .
C4 C 0.0641(4) 0.0998(3) -0.0598(2) 0.0361(12) Uani 1 1 d . .
H4A H 0.057498 0.041863 -0.053353 0.054 Uiso 1 1 calc GR .
H4B H 0.099890 0.110309 -0.103962 0.054 Uiso 1 1 calc GR .
H4C H -0.003771 0.123559 -0.065112 0.054 Uiso 1 1 calc GR .
C11 C -0.5881(7) 0.8946(6) 0.4310(5) 0.150(5) Uani 1 1 d . U
H11A H -0.621132 0.841923 0.425601 0.226 Uiso 1 1 calc GR .
H11B H -0.639825 0.936394 0.426304 0.226 Uiso 1 1 calc GR .
H11C H -0.550850 0.898954 0.479445 0.226 Uiso 1 1 calc GR .
C5 C 0.0831(4) -0.0822(3) 0.2601(3) 0.0453(14) Uani 1 1 d . .
H5A H 0.012165 -0.078523 0.272577 0.068 Uiso 1 1 calc GR .
H5B H 0.121506 -0.114606 0.296856 0.068 Uiso 1 1 calc GR .
H5C H 0.085417 -0.107320 0.211408 0.068 Uiso 1 1 calc GR .
C6 C -0.1818(4) 0.0634(3) 0.4229(3) 0.0451(13) Uani 1 1 d . U
H6A H -0.115656 0.070712 0.402419 0.068 Uiso 1 1 calc GR .
H6B H -0.215063 0.015020 0.401592 0.068 Uiso 1 1 calc GR .
H6C H -0.171781 0.058128 0.476417 0.068 Uiso 1 1 calc GR .
C8 C -0.5811(4) 0.1337(5) 0.2200(3) 0.074(2) Uani 1 1 d . U
H8A H -0.564825 0.086070 0.249246 0.111 Uiso 1 1 calc GR .
H8B H -0.645284 0.124904 0.190188 0.111 Uiso 1 1 calc GR .
H8C H -0.587879 0.179817 0.252941 0.111 Uiso 1 1 calc GR .
C9 C 0.1366(5) 0.0420(4) 0.3362(3) 0.0555(16) Uani 1 1 d . .
H9A H 0.170313 0.094373 0.334367 0.083 Uiso 1 1 calc GR .
H9B H 0.175687 0.007847 0.371105 0.083 Uiso 1 1 calc GR .
H9C H 0.067790 0.048922 0.352088 0.083 Uiso 1 1 calc GR .
C12 C -0.5205(4) 0.1935(4) 0.1032(3) 0.0570(16) Uani 1 1 d . U
H12A H -0.508847 0.250748 0.112642 0.086 Uiso 1 1 calc GR .
H12B H -0.591071 0.184516 0.083780 0.086 Uiso 1 1 calc GR .
H12C H -0.474286 0.174541 0.067106 0.086 Uiso 1 1 calc GR .
C13 C -0.5692(5) 0.9100(4) 0.2982(3) 0.070(2) Uani 1 1 d . .
H13A H -0.518948 0.927837 0.264721 0.105 Uiso 1 1 calc GR .
H13B H -0.624941 0.948469 0.297794 0.105 Uiso 1 1 calc GR .
H13C H -0.596253 0.857369 0.281962 0.105 Uiso 1 1 calc GR .
C14 C -0.7689(7) 0.6957(5) 0.3104(5) 0.114(2) Uani 1 1 d . U
H14A H -0.726439 0.718234 0.273643 0.171 Uiso 1 1 calc GR .
H14B H -0.764113 0.729928 0.354532 0.171 Uiso 1 1 calc GR .
H14C H -0.839835 0.692896 0.290046 0.171 Uiso 1 1 calc GR .

loop_
_atom_site_aniso_label
_atom_site_aniso_U_11
_atom_site_aniso_U_22
_atom_site_aniso_U_33
_atom_site_aniso_U_23
_atom_site_aniso_U_13
_atom_site_aniso_U_12
Lu1 0.01141(9) 0.01672(9) 0.01922(9) 0.00063(7) 0.00139(7) 0.00164(7)
Lu2 0.01059(9) 0.02062(10) 0.01695(9) -0.00138(7) 0.00130(7) 0.00269(7)
C3 0.015(2) 0.021(2) 0.026(2) -0.0024(17) 0.0015(18) 0.0062(18)
O4 0.0137(14) 0.0311(17) 0.0205(15) -0.0005(12) 0.0033(12) 0.0034(12)
O5 0.0191(15) 0.0251(16) 0.0224(15) -0.0005(12) 0.0047(12) 0.0002(12)
O6 0.0147(15) 0.0276(16) 0.0313(16) 0.0049(13) 0.0035(13) 0.0034(13)
C7 0.021(2) 0.020(2) 0.022(2) -0.0015(17) 0.0085(18) 0.0056(18)
O8 0.0166(15) 0.0296(17) 0.0253(15) 0.0022(13) 0.0050(13) 0.0010(13)
O9 0.0156(15) 0.0255(16) 0.0227(15) 0.0035(12) 0.0041(12) 0.0083(12)
O10 0.0174(15) 0.0184(15) 0.0246(15) 0.0022(12) 0.0012(12) 0.0022(12)
O11 0.0146(15) 0.0407(18) 0.0202(15) 0.0032(13) 0.0030(12) 0.0042(13)
O12 0.0158(15) 0.0258(16) 0.0228(15) 0.0030(12) 0.0024(12) 0.0044(12)
O13 0.0190(15) 0.0262(16) 0.0196(15) -0.0008(12) 0.0034(12) 0.0073(12)
O14 0.0215(16) 0.0284(17) 0.0259(16) -0.0055(13) -0.0020(13) 0.0084(13)
N15 0.0180(18) 0.0187(18) 0.0240(19) -0.0001(15) 0.0009(15) 0.0030(15)
O16 0.0159(15) 0.0250(16) 0.0227(15) -0.0043(12) -0.0023(12) -0.0003(12)
N17 0.0146(18) 0.0217(19) 0.0273(19) -0.0019(15) 0.0024(15) 0.0048(15)
N18 0.0142(18) 0.0256(19) 0.0222(18) 0.0021(15) 0.0039(15) -0.0008(15)
O19 0.0231(16) 0.0261(16) 0.0257(16) -0.0007(13) 0.0006(13) -0.0057(13)
N20 0.0119(17) 0.0249(19) 0.0267(19) -0.0015(15) 0.0026(15) 0.0016(15)
C21 0.066(4) 0.037(3) 0.042(3) 0.007(2) 0.004(3) 0.019(3)
C22 0.019(2) 0.038(3) 0.042(3) 0.002(2) 0.006(2) 0.011(2)
C23 0.113(6) 0.065(4) 0.032(3) 0.012(3) 0.015(3) 0.027(4)
C24 0.035(3) 0.045(3) 0.043(3) -0.011(2) -0.013(2) 0.014(2)
C25 0.076(4) 0.036(3) 0.032(3) -0.004(2) 0.016(3) 0.007(3)
C26 0.038(3) 0.036(3) 0.038(3) 0.001(2) -0.015(2) -0.001(2)
C27 0.013(2) 0.021(2) 0.025(2) -0.0034(17) -0.0050(17) -0.0019(17)
C28 0.032(3) 0.059(4) 0.046(3) 0.005(3) -0.006(2) -0.014(3)
C29 0.025(3) 0.068(4) 0.054(3) -0.002(3) -0.011(2) -0.005(3)
C30 0.017(2) 0.019(2) 0.028(2) -0.0009(18) 0.0022(18) 0.0007(18)
C31 0.021(2) 0.018(2) 0.025(2) -0.0040(17) 0.0046(18) -0.0027(18)
C34 0.013(2) 0.023(2) 0.029(2) -0.0022(18) 0.0026(18) 0.0038(17)
C35 0.019(2) 0.017(2) 0.022(2) 0.0001(17) -0.0009(18) 0.0019(17)
C37 0.025(2) 0.025(2) 0.031(2) 0.0034(19) -0.001(2) 0.0009(19)
C38 0.029(3) 0.041(3) 0.028(2) 0.006(2) 0.014(2) -0.003(2)
C39 0.020(2) 0.013(2) 0.024(2) -0.0013(16) 0.0051(18) 0.0019(17)
C40 0.021(3) 0.155(6) 0.076(4) 0.064(4) 0.003(3) -0.003(3)
C41 0.018(2) 0.026(2) 0.028(2) 0.0017(19) 0.0097(19) 0.0066(18)
C42 0.017(2) 0.027(2) 0.024(2) 0.0000(18) 0.0091(18) 0.0025(18)
C43 0.011(2) 0.023(2) 0.032(2) 0.0028(18) 0.0070(18) -0.0002(17)
C45 0.022(2) 0.023(2) 0.027(2) 0.0044(18) 0.0012(19) -0.0032(19)
C46 0.026(2) 0.029(2) 0.029(2) -0.0008(19) 0.002(2) -0.006(2)
C47 0.023(3) 0.068(3) 0.027(2) 0.002(2) 0.006(2) 0.002(2)
C48 0.034(3) 0.018(2) 0.041(3) -0.004(2) 0.003(2) -0.007(2)
C49 0.023(2) 0.029(2) 0.028(2) 0.0030(19) 0.0015(19) 0.011(2)
C50 0.156(7) 0.054(4) 0.034(3) -0.015(3) 0.021(4) 0.000(4)
C51 0.021(2) 0.023(2) 0.016(2) 0.0008(17) 0.0035(17) 0.0011(18)
C52 0.021(2) 0.028(2) 0.024(2) 0.0001(18) 0.0036(19) 0.0045(19)
C53 0.014(2) 0.023(2) 0.029(2) 0.0061(18) 0.0069(18) -0.0016(18)
C55 0.018(2) 0.037(3) 0.040(3) 0.004(2) 0.004(2) -0.005(2)
C57 0.037(3) 0.025(2) 0.037(3) -0.009(2) 0.010(2) 0.003(2)
C60 0.019(2) 0.019(2) 0.026(2) -0.0034(18) 0.0071(18) 0.0012(18)
C61 0.021(2) 0.025(2) 0.023(2) 0.0013(18) -0.0019(18) 0.0014(19)
C62 0.035(3) 0.021(2) 0.023(2) -0.0079(18) 0.000(2) 0.003(2)
C63 0.024(2) 0.020(2) 0.028(2) 0.0034(18) 0.0062(19) -0.0028(18)
C64 0.027(2) 0.025(2) 0.030(2) 0.0050(19) 0.0119(19) 0.0017(19)
C66 0.026(2) 0.021(2) 0.032(2) -0.0058(19) -0.002(2) 0.0005(19)
C67 0.032(3) 0.032(3) 0.023(2) -0.0056(19) -0.010(2) 0.011(2)
C68 0.018(2) 0.039(3) 0.037(2) -0.001(2) 0.0087(19) -0.003(2)
C69 0.031(3) 0.025(2) 0.026(2) -0.0002(19) -0.007(2) -0.003(2)
C70 0.023(2) 0.029(2) 0.026(2) -0.0014(19) 0.0005(19) 0.006(2)
C73 0.019(2) 0.034(3) 0.048(3) 0.015(2) -0.003(2) 0.004(2)
C74 0.020(2) 0.062(3) 0.034(2) -0.006(2) 0.011(2) 0.003(2)
C75 0.034(3) 0.024(2) 0.028(2) 0.0053(19) 0.005(2) 0.001(2)
C76 0.024(2) 0.028(2) 0.033(3) -0.003(2) -0.003(2) -0.004(2)
C77 0.029(2) 0.021(2) 0.017(2) 0.0017(17) 0.0046(18) 0.0020(19)
C78 0.030(3) 0.032(3) 0.023(2) 0.002(2) 0.000(2) 0.013(2)
C79 0.020(2) 0.071(4) 0.042(3) 0.022(3) 0.014(2) 0.008(2)
C80 0.028(3) 0.028(2) 0.029(2) 0.0027(19) 0.002(2) 0.010(2)
C81 0.019(2) 0.060(3) 0.044(3) 0.022(3) 0.010(2) 0.006(2)
C85 0.067(4) 0.061(4) 0.028(3) 0.012(3) 0.009(3) 0.021(3)
C86 0.022(2) 0.042(3) 0.025(2) -0.002(2) 0.0078(19) 0.003(2)
C88 0.020(2) 0.026(2) 0.043(3) 0.002(2) 0.006(2) 0.0030(19)
C89 0.035(3) 0.030(3) 0.034(3) -0.001(2) -0.005(2) 0.001(2)
C90 0.018(3) 0.102(3) 0.045(3) -0.012(3) 0.004(2) -0.005(3)
C91 0.019(2) 0.040(3) 0.028(2) 0.008(2) -0.0054(19) -0.004(2)
C92 0.045(3) 0.048(3) 0.052(3) -0.012(3) -0.004(3) 0.025(3)
C93 0.024(2) 0.020(2) 0.045(3) -0.004(2) 0.011(2) 0.0026(19)
C95 0.028(3) 0.038(3) 0.021(2) 0.004(2) -0.0015(19) 0.008(2)
C99 0.074(4) 0.062(4) 0.054(4) -0.032(3) -0.036(3) 0.035(3)
C10 0.032(3) 0.032(3) 0.031(3) -0.008(2) 0.000(2) -0.006(2)
C1 0.024(3) 0.053(3) 0.062(4) -0.023(3) -0.002(3) -0.001(2)
C2 0.051(3) 0.038(3) 0.041(3) 0.001(2) 0.019(3) -0.008(2)
C4 0.035(3) 0.045(3) 0.029(3) -0.007(2) 0.011(2) -0.003(2)
C11 0.126(7) 0.226(10) 0.112(6) 0.076(7) 0.070(6) 0.135(7)
C5 0.044(3) 0.034(3) 0.058(3) 0.015(3) 0.000(3) 0.007(2)
C6 0.067(4) 0.037(3) 0.031(3) 0.007(2) 0.004(3) 0.003(3)
C8 0.037(3) 0.129(6) 0.054(4) -0.009(4) 0.000(3) -0.025(4)
C9 0.065(4) 0.067(4) 0.032(3) -0.007(3) -0.015(3) 0.028(3)
C12 0.032(3) 0.076(4) 0.060(4) 0.015(3) -0.017(3) -0.008(3)
C13 0.067(4) 0.081(5) 0.062(4) 0.007(3) -0.005(3) 0.053(4)
C14 0.111(3) 0.108(3) 0.121(3) -0.0039(19) -0.0056(19) 0.0142(19)

loop_
_atom_type_symbol
_atom_type_description
_atom_type_scat_dispersion_real
_atom_type_scat_dispersion_imag
_atom_type_scat_source
C C 0.0033 0.0016 'International Tables Vol C Tables 4.2.6.8 and 6.1.1.4'
H H 0.0000 0.0000 'International Tables Vol C Tables 4.2.6.8 and 6.1.1.4'
Lu Lu -0.4720 5.8584 'International Tables Vol C Tables 4.2.6.8 and 6.1.1.4'
N N 0.0061 0.0033 'International Tables Vol C Tables 4.2.6.8 and 6.1.1.4'
O O 0.0106 0.0060 'International Tables Vol C Tables 4.2.6.8 and 6.1.1.4'

loop_
_geom_angle_atom_site_label_1
_geom_angle_atom_site_label_2
_geom_angle_atom_site_label_3
_geom_angle
O5 Lu1 O6 73.79(10)
O5 Lu1 O9 148.20(10)
O5 Lu1 O10 118.31(9)
O5 Lu1 O12 77.77(9)
O5 Lu1 N15 80.83(10)
O5 Lu1 N17 135.92(10)
O6 Lu1 N15 72.84(10)
O6 Lu1 N17 71.91(10)
O9 Lu1 O6 137.97(10)
O9 Lu1 O10 78.75(9)
O9 Lu1 O12 75.47(9)
O9 Lu1 N15 107.21(10)
O9 Lu1 N17 71.37(10)
O10 Lu1 O6 73.69(9)
O10 Lu1 O12 147.60(9)
O10 Lu1 N15 133.98(10)
O10 Lu1 N17 76.95(10)
O12 Lu1 O6 138.50(9)
O12 Lu1 N15 73.31(10)
O12 Lu1 N17 112.19(10)
N17 Lu1 N15 63.20(11)
O19 Lu1 O5 77.69(10)
O19 Lu1 O6 119.13(10)
O19 Lu1 O9 82.09(10)
O19 Lu1 O10 74.69(10)
O19 Lu1 O12 82.57(10)
O19 Lu1 N15 150.55(10)
O19 Lu1 N17 144.26(10)
O4 Lu2 O11 140.28(10)
O4 Lu2 O13 73.96(9)
O4 Lu2 O16 74.05(10)
O4 Lu2 N18 75.05(10)
O4 Lu2 N20 76.31(10)
O8 Lu2 O4 140.83(10)
O8 Lu2 O11 74.75(10)
O8 Lu2 O13 74.60(9)
O8 Lu2 O14 81.43(10)
O8 Lu2 O16 144.18(9)
O8 Lu2 N18 112.71(10)
O8 Lu2 N20 74.43(10)
O11 Lu2 O13 145.64(9)
O11 Lu2 O16 76.89(10)
O11 Lu2 N18 73.23(10)
O11 Lu2 N20 108.82(10)
O13 Lu2 N18 133.96(10)
O13 Lu2 N20 77.20(10)
O14 Lu2 O4 112.43(10)
O14 Lu2 O11 84.62(10)
O14 Lu2 O13 75.82(10)
O14 Lu2 O16 74.51(10)
O14 Lu2 N18 148.57(11)
O14 Lu2 N20 147.64(11)
O16 Lu2 O13 122.87(10)
O16 Lu2 N18 78.86(11)
O16 Lu2 N20 136.36(10)
N18 Lu2 N20 62.91(11)
N17 C3 C30 115.1(4)
N17 C3 C66 122.2(4)
C66 C3 C30 122.7(4)
C39 O4 Lu2 136.0(3)
C64 O5 Lu1 135.0(3)
C81 O6 Lu1 134.5(3)
O10 C7 C37 116.0(4)
O10 C7 C63 124.2(4)
C63 C7 C37 119.7(4)
C68 O8 Lu2 133.7(3)
C31 O9 Lu1 135.0(2)
C7 O10 Lu1 133.0(2)
C86 O11 Lu2 134.4(3)
C27 O12 Lu1 134.5(2)
C35 O13 Lu2 134.5(2)
C78 O14 Lu2 134.7(3)
C30 N15 Lu1 121.2(2)
C61 N15 Lu1 120.2(3)
C61 N15 C30 118.0(4)
C77 O16 Lu2 134.3(3)
C3 N17 Lu1 121.1(3)
C52 N17 Lu1 120.8(3)
C52 N17 C3 117.4(4)
C43 N18 Lu2 121.3(3)
C45 N18 Lu2 120.6(3)
C45 N18 C43 117.8(3)
C60 O19 Lu1 131.6(3)
C53 N20 Lu2 120.7(3)
C70 N20 Lu2 120.1(3)
C70 N20 C53 117.8(4)
O12 C27 C34 124.8(4)
O12 C27 C49 116.2(3)
C34 C27 C49 119.0(3)
N15 C30 C3 115.3(4)
N15 C30 C76 121.8(4)
C76 C30 C3 122.7(4)
O9 C31 C34 124.4(3)
O9 C31 C41 116.4(3)
C34 C31 C41 119.2(3)
C31 C34 C27 125.0(4)
O13 C35 C51 124.5(4)
O13 C35 C95 117.1(3)
C51 C35 C95 118.4(3)
C21 C37 C7 113.4(4)
C85 C37 C7 111.1(3)
C85 C37 C21 111.5(4)
C25 C38 C64 110.5(4)
C25 C38 C6 111.0(4)
C6 C38 C64 110.4(4)
O4 C39 C42 115.5(4)
O4 C39 C51 124.7(3)
C51 C39 C42 119.7(3)
C8 C40 C81 118.4(5)
C8 C40 C12 121.3(5)
C12 C40 C81 113.9(5)
C2 C41 C31 110.0(3)
C4 C41 C31 110.3(4)
C4 C41 C2 111.6(4)
C39 C42 C22 109.9(3)
C39 C42 C55 108.9(3)
C55 C42 C22 111.5(4)
N18 C43 C53 115.9(3)
N18 C43 C88 122.3(4)
C88 C43 C53 121.7(4)
N18 C45 C91 123.3(4)
C60 C46 C1 110.2(4)
C89 C46 C60 110.4(4)
C89 C46 C1 109.6(4)
C23 C47 C50 109.6(5)
C23 C47 C86 110.0(4)
C86 C47 C50 110.9(4)
C76 C48 C75 118.6(4)
C5 C49 C27 110.4(4)
C9 C49 C27 111.1(4)
C9 C49 C5 111.4(4)
C35 C51 C39 123.9(4)
N17 C52 C80 123.8(4)
N20 C53 C43 114.3(4)
N20 C53 C93 122.3(4)
C93 C53 C43 123.3(4)
C10 C57 C93 118.2(4)
O19 C60 C46 115.8(4)
O19 C60 C63 124.8(4)
C63 C60 C46 119.4(4)
N15 C61 C75 123.2(4)
C78 C62 C77 123.9(4)
C60 C63 C7 123.8(4)
O5 C64 C38 115.6(4)
O5 C64 C79 124.6(4)
C79 C64 C38 119.8(4)
C67 C66 C3 118.9(4)
C80 C67 C66 119.1(4)
O8 C68 C74 125.0(4)
O8 C68 C90 116.0(4)
C74 C68 C90 119.0(4)
C28 C69 C26 111.0(4)
C28 C69 C77 109.4(4)
C77 C69 C26 111.1(4)
N20 C70 C10 122.6(4)
C88 C73 C91 119.3(4)
C68 C74 C86 123.7(4)
C61 C75 C48 118.8(4)
C48 C76 C30 119.6(4)
O16 C77 C62 124.3(4)
O16 C77 C69 116.5(4)
C62 C77 C69 119.1(4)
O14 C78 C62 124.9(4)
O14 C78 C92 116.3(4)
C62 C78 C92 118.8(4)
C64 C79 C81 124.5(4)
C52 C80 C67 118.5(4)
O6 C81 C40 114.9(4)
O6 C81 C79 123.5(4)
C79 C81 C40 121.5(4)
O11 C86 C47 115.9(4)
O11 C86 C74 124.2(4)
C74 C86 C47 119.9(4)
C73 C88 C43 118.8(4)
C29 C90 C68 112.7(4)
C29 C90 C14 109.8(5)
C68 C90 C14 106.4(6)
C45 C91 C73 118.4(4)
C11 C92 C78 111.2(5)
C11 C92 C13 114.5(6)
C13 C92 C78 112.2(4)
C57 C93 C53 119.3(4)
C24 C95 C35 112.9(4)
C24 C95 C99 109.9(4)
C99 C95 C35 110.4(4)
C57 C10 C70 119.6(4)

loop_
_geom_bond_atom_site_label_1
_geom_bond_atom_site_label_2
_geom_bond_distance
Lu1 O5 2.265(3)
Lu1 O6 2.300(3)
Lu1 O9 2.271(2)
Lu1 O10 2.272(3)
Lu1 O12 2.274(3)
Lu1 N15 2.520(3)
Lu1 N17 2.519(4)
Lu1 O19 2.258(3)
Lu2 O4 2.255(3)
Lu2 O8 2.248(3)
Lu2 O11 2.258(3)
Lu2 O13 2.301(3)
Lu2 O14 2.250(3)
Lu2 O16 2.287(3)
Lu2 N18 2.514(3)
Lu2 N20 2.530(3)
C3 N17 1.345(5)
C3 C30 1.497(5)
C3 C66 1.389(6)
O4 C39 1.266(4)
O5 C64 1.266(5)
O6 C81 1.253(5)
C7 O10 1.263(5)
C7 C37 1.530(5)
C7 C63 1.395(6)
O8 C68 1.265(5)
O9 C31 1.270(4)
O11 C86 1.267(5)
O12 C27 1.267(4)
O13 C35 1.268(4)
O14 C78 1.255(5)
N15 C30 1.339(5)
N15 C61 1.337(5)
O16 C77 1.264(5)
N17 C52 1.343(5)
N18 C43 1.345(5)
N18 C45 1.335(5)
O19 C60 1.267(5)
N20 C53 1.346(5)
N20 C70 1.337(5)
C21 C37 1.515(6)
C22 C42 1.522(5)
C23 C47 1.477(7)
C24 C95 1.492(6)
C25 C38 1.500(7)
C26 C69 1.523(6)
C27 C34 1.392(5)
C27 C49 1.525(5)
C28 C69 1.519(6)
C29 C90 1.487(8)
C30 C76 1.384(6)
C31 C34 1.390(5)
C31 C41 1.525(5)
C35 C51 1.387(5)
C35 C95 1.526(6)
C37 C85 1.510(6)
C38 C64 1.529(6)
C38 C6 1.520(6)
C39 C42 1.519(5)
C39 C51 1.388(6)
C40 C81 1.535(7)
C40 C8 1.403(7)
C40 C12 1.452(7)
C41 C2 1.523(6)
C41 C4 1.508(6)
C42 C55 1.522(6)
C43 C53 1.487(6)
C43 C88 1.385(5)
C45 C91 1.377(6)
C46 C60 1.520(6)
C46 C89 1.516(6)
C46 C1 1.522(6)
C47 C50 1.514(8)
C47 C86 1.512(6)
C48 C75 1.376(6)
C48 C76 1.376(6)
C49 C5 1.516(6)
C49 C9 1.507(6)
C52 C80 1.372(6)
C53 C93 1.386(6)
C57 C93 1.380(6)
C57 C10 1.377(6)
C60 C63 1.394(5)
C61 C75 1.372(6)
C62 C77 1.393(6)
C62 C78 1.391(6)
C64 C79 1.389(6)
C66 C67 1.383(6)
C67 C80 1.376(6)
C68 C74 1.387(6)
C68 C90 1.534(7)
C69 C77 1.520(6)
C70 C10 1.382(6)
C73 C88 1.375(6)
C73 C91 1.379(7)
C74 C86 1.392(6)
C78 C92 1.530(6)
C79 C81 1.392(6)
C90 C14 1.544(9)
C92 C11 1.391(8)
C92 C13 1.481(7)
C95 C99 1.514(7)
